data_4516920
loop_
_publ_author_name
'Hallinger, Madeline R.'
'Gerhard, Alison C.'
'Ritz, Mikhaila D.'
'Sacks, Joshua S.'
'Poutsma, John C.'
'Pike, Robert D.'
'Wojtas, Lukasz'
'Bebout, Deborah C.'

_publ_section_title
;
 Metal Substitution and Solvomorphism in Alkylthiolate-Bridged
 Zn<sub>3</sub> and HgZn<sub>2</sub> Metal Clusters.
;
_journal_issue 10
_journal_name_full 'ACS omega'
_journal_page_first 6391
_journal_page_last 6404
_journal_paper_doi 10.1021/acsomega.7b01087
_journal_volume 2
_journal_year 2017
_chemical_formula_moiety 'C32 H44 Hg N8 S4 Zn2, 2(Cl O4), C2 H3 N, 1.5(C7 H8)'
_chemical_formula_sum 'C44.5 H59 Cl2 Hg N9 O8 S4 Zn2'
_chemical_formula_weight 1378.47
_chemical_name_systematic
;
(racemic-\D\D,\L\L)-tetrakis(bis(bis((2-pyridylmethylamino)ethanethiolato-
N,N',\m~2~-S)zinc(ii))mercury(ii) diperchlorate acetonitrile toluene solvate
;
_space_group_crystal_system triclinic
_space_group_IT_number 2
_space_group_name_Hall '-P 1'
_space_group_name_H-M_alt 'P -1'
_atom_sites_solution_hydrogens geom
_audit_creation_method SHELXL-2014/5
_cell_angle_alpha 109.7400(10)
_cell_angle_beta 101.5360(10)
_cell_angle_gamma 101.9860(10)
_cell_formula_units_Z 2
_cell_length_a 9.5900(2)
_cell_length_b 17.3124(4)
_cell_length_c 18.5657(5)
_cell_measurement_reflns_used 9797
_cell_measurement_temperature 100(2)
_cell_measurement_theta_max 71.87
_cell_measurement_theta_min 3.02
_cell_volume 2713.11(12)
_computing_cell_refinement 'SAINTPLUS (Bruker AXS, 2004)'
_computing_data_collection 'APEX3 (Bruker AXS, 2015)'
_computing_data_reduction SAINTPLUS
_computing_molecular_graphics 'SHELXLE (Hubschle, 2011)'
_computing_publication_material 'Mercury 3.7 (CCDC, 2016)'
_computing_structure_refinement 'SHELXL-2014/5 (Sheldrick, 2014)'
_computing_structure_solution 'SHELXS97 (Sheldrick, 1997)'
_diffrn_ambient_temperature 100(2)
_diffrn_measured_fraction_theta_full 0.966
_diffrn_measured_fraction_theta_max 0.944
_diffrn_measurement_device_type 'Bruker SMART APEX II CCD'
_diffrn_measurement_method '\w and \y'
_diffrn_radiation_monochromator 'multi-layer optics'
_diffrn_radiation_source Imus
_diffrn_radiation_type CuK\a
_diffrn_radiation_wavelength 1.54178
_diffrn_reflns_av_R_equivalents 0.0000
_diffrn_reflns_av_unetI/netI 0.0406
_diffrn_reflns_Laue_measured_fraction_full 0.966
_diffrn_reflns_Laue_measured_fraction_max 0.944
_diffrn_reflns_limit_h_max 11
_diffrn_reflns_limit_h_min -11
_diffrn_reflns_limit_k_max 19
_diffrn_reflns_limit_k_min -21
_diffrn_reflns_limit_l_max 22
_diffrn_reflns_limit_l_min 0
_diffrn_reflns_number 10014
_diffrn_reflns_point_group_measured_fraction_full 0.966
_diffrn_reflns_point_group_measured_fraction_max 0.944
_diffrn_reflns_theta_full 67.000
_diffrn_reflns_theta_max 71.783
_diffrn_reflns_theta_min 2.645
_exptl_absorpt_coefficient_mu 8.829
_exptl_absorpt_correction_T_max 0.8554
_exptl_absorpt_correction_T_min 0.2289
_exptl_absorpt_correction_type numerical
_exptl_absorpt_process_details 'SADABS (Sheldrick, 2004)'
_exptl_crystal_colour colourless
_exptl_crystal_density_diffrn 1.687
_exptl_crystal_description blade
_exptl_crystal_F_000 1382
_exptl_crystal_size_max 0.505
_exptl_crystal_size_mid 0.102
_exptl_crystal_size_min 0.064
_refine_diff_density_max 2.057
_refine_diff_density_min -1.886
_refine_diff_density_rms 0.234
_refine_ls_extinction_method none
_refine_ls_goodness_of_fit_ref 1.092
_refine_ls_hydrogen_treatment constr
_refine_ls_matrix_type full
_refine_ls_number_parameters 758
_refine_ls_number_reflns 10014
_refine_ls_number_restraints 660
_refine_ls_restrained_S_all 1.060
_refine_ls_R_factor_all 0.0474
_refine_ls_R_factor_gt 0.0440
_refine_ls_shift/su_max 0.001
_refine_ls_shift/su_mean 0.000
_refine_ls_structure_factor_coef Fsqd
_refine_ls_weighting_details 'w=1/[\s^2^(Fo^2^)+(0.1149P)^2^+1.5670P] where P=(Fo^2^+2Fc^2^)/3'
_refine_ls_weighting_scheme calc
_refine_ls_wR_factor_gt 0.1444
_refine_ls_wR_factor_ref 0.1499
_reflns_Friedel_coverage 0.000
_reflns_number_gt 9381
_reflns_number_total 10014
_reflns_threshold_expression 'I > 2\s(I)'
_cod_data_source_file ao7b01087_si_002.cif
_cod_data_source_block cu_DCB156_0m_a
_cod_original_cell_volume 2713.11(11)
_cod_original_formula_sum 'C44.50 H59 Cl2 Hg N9 O8 S4 Zn2'
_cod_database_code 4516920
_shelx_space_group_comment
;
The symmetry employed for this shelxl refinement is uniquely defined
by the following loop, which should always be used as a source of
symmetry information in preference to the above space-group names.
They are only intended as comments.
;
_shelx_estimated_absorpt_t_min 0.095
_shelx_estimated_absorpt_t_max 0.602
_shelxl_version_number 2014/5

loop_
_space_group_symop_operation_xyz
'x, y, z'
'-x, -y, -z'

loop_
_atom_site_label
_atom_site_type_symbol
_atom_site_fract_x
_atom_site_fract_y
_atom_site_fract_z
_atom_site_U_iso_or_equiv
_atom_site_adp_type
_atom_site_occupancy
_atom_site_site_symmetry_order
_atom_site_calc_flag
_atom_site_refinement_flags_posn
_atom_site_refinement_flags_adp
_atom_site_refinement_flags_occupancy
_atom_site_disorder_assembly
_atom_site_disorder_group
Hg1 Hg 0.68432(3) 0.46894(2) 0.34627(2) 0.02992(11) Uani 1 1 d . . . . .
N1 N 0.4950(6) 0.1562(3) 0.1313(3) 0.0294(10) Uani 1 1 d . . . . .
C1 C 0.3654(8) 0.0922(5) 0.0992(4) 0.0379(14) Uani 1 1 d . . . . .
H1 H 0.3127 0.0783 0.1336 0.045 Uiso 1 1 calc R U . . .
Zn1 Zn 0.58738(8) 0.24901(5) 0.25773(4) 0.02399(17) Uani 1 1 d . . . . .
Zn2 Zn 0.75422(8) 0.67991(5) 0.36862(4) 0.02343(17) Uani 1 1 d . . . . .
N2 N 0.7727(6) 0.2610(3) 0.2072(3) 0.0307(11) Uani 1 1 d . . . . .
H2 H 0.8133 0.2121 0.2068 0.037 Uiso 1 1 calc R U . . .
C2 C 0.3063(10) 0.0454(6) 0.0162(4) 0.0502(19) Uani 1 1 d . . . . .
H2A H 0.2150 0.0002 -0.0054 0.060 Uiso 1 1 calc R U . . .
S1 S 0.78786(16) 0.36171(10) 0.38399(9) 0.0318(3) Uani 1 1 d . . . . .
S2 S 0.46841(16) 0.35586(9) 0.22603(8) 0.0280(3) Uani 1 1 d . . . . .
S3 S 0.81469(15) 0.55466(8) 0.27672(8) 0.0239(3) Uani 1 1 d . . . . .
N3 N 0.5965(5) 0.1396(3) 0.2908(3) 0.0260(10) Uani 1 1 d . . . . .
C3 C 0.3811(11) 0.0655(6) -0.0323(4) 0.055(2) Uani 1 1 d . . . . .
H3 H 0.3414 0.0359 -0.0887 0.066 Uiso 1 1 calc R U . . .
S4 S 0.65546(18) 0.59690(10) 0.44980(9) 0.0355(3) Uani 1 1 d . . . . .
N4 N 0.4131(6) 0.2350(3) 0.3157(3) 0.0280(10) Uani 1 1 d . . . . .
H4 H 0.3250 0.1868 0.2756 0.034 Uiso 1 1 calc R U . . .
C4 C 0.5166(11) 0.1300(6) 0.0008(5) 0.055(2) Uani 1 1 d . . . . .
H4A H 0.5725 0.1433 -0.0325 0.066 Uiso 1 1 calc R U . . .
N5 N 0.8041(5) 0.8095(3) 0.4600(3) 0.0267(10) Uani 1 1 d . . . . .
C5 C 0.5696(8) 0.1750(4) 0.0838(4) 0.0362(14) Uani 1 1 d . . . . .
C6 C 0.7133(9) 0.2478(5) 0.1233(4) 0.0427(16) Uani 1 1 d . . . . .
H6A H 0.7871 0.2344 0.0944 0.051 Uiso 1 1 calc R U . . .
H6B H 0.6951 0.3012 0.1208 0.051 Uiso 1 1 calc R U . . .
N6 N 0.9868(5) 0.7132(3) 0.4350(3) 0.0270(10) Uani 1 1 d . . . . .
H6 H 1.0471 0.7510 0.4147 0.032 Uiso 1 1 calc R U . . .
N7 N 0.7393(6) 0.7397(3) 0.2790(3) 0.0260(10) Uani 1 1 d . . . . .
C7 C 0.8970(8) 0.3399(4) 0.2518(5) 0.0392(15) Uani 1 1 d . . . . .
H7A H 0.8674 0.3888 0.2443 0.047 Uiso 1 1 calc R U . . .
H7B H 0.9831 0.3344 0.2307 0.047 Uiso 1 1 calc R U . . .
C8 C 0.9417(7) 0.3572(5) 0.3391(5) 0.0392(15) Uani 1 1 d . . . . .
H8A H 1.0219 0.4126 0.3680 0.047 Uiso 1 1 calc R U . . .
H8B H 0.9829 0.3116 0.3464 0.047 Uiso 1 1 calc R U . . .
N8 N 0.5199(5) 0.6487(3) 0.3114(3) 0.0275(10) Uani 1 1 d . . . . .
H8 H 0.4908 0.7020 0.3343 0.033 Uiso 1 1 calc R U . . .
C16 C 0.3180(7) 0.3365(4) 0.2708(4) 0.0330(13) Uani 1 1 d . . . . .
H16A H 0.2862 0.3889 0.2886 0.040 Uiso 1 1 calc R U . . .
H16B H 0.2315 0.2895 0.2296 0.040 Uiso 1 1 calc R U . . .
C9 C 0.6525(7) 0.0763(4) 0.2570(3) 0.0268(11) Uani 1 1 d . . . . .
H9 H 0.6981 0.0795 0.2167 0.032 Uiso 1 1 calc R U . . .
C15 C 0.3640(7) 0.3124(4) 0.3417(4) 0.0330(13) Uani 1 1 d . . . . .
H15A H 0.4462 0.3605 0.3848 0.040 Uiso 1 1 calc R U . . .
H15B H 0.2786 0.3012 0.3630 0.040 Uiso 1 1 calc R U . . .
C10 C 0.6467(7) 0.0060(5) 0.2783(4) 0.0364(14) Uani 1 1 d . . . . .
H10 H 0.6870 -0.0380 0.2532 0.044 Uiso 1 1 calc R U . . .
C14 C 0.4685(8) 0.2078(4) 0.3804(4) 0.0330(13) Uani 1 1 d . . . . .
H14A H 0.3860 0.1886 0.4011 0.040 Uiso 1 1 calc R U . . .
H14B H 0.5468 0.2566 0.4251 0.040 Uiso 1 1 calc R U . . .
C11 C 0.5802(8) 0.0024(5) 0.3373(5) 0.0436(17) Uani 1 1 d . . . . .
H11 H 0.5742 -0.0445 0.3534 0.052 Uiso 1 1 calc R U . . .
C13 C 0.5315(7) 0.1351(4) 0.3474(3) 0.0294(12) Uani 1 1 d . . . . .
C12 C 0.5232(8) 0.0671(5) 0.3723(4) 0.0401(15) Uani 1 1 d . . . . .
H12 H 0.4783 0.0657 0.4133 0.048 Uiso 1 1 calc R U . . .
C24 C 1.0107(7) 0.5878(4) 0.3341(4) 0.0285(12) Uani 1 1 d . . . . .
H24A H 1.0445 0.5360 0.3260 0.034 Uiso 1 1 calc R U . . .
H24B H 1.0706 0.6242 0.3132 0.034 Uiso 1 1 calc R U . . .
C17 C 0.7291(7) 0.8671(4) 0.4573(4) 0.0309(12) Uani 1 1 d . . . . .
H17 H 0.6484 0.8524 0.4112 0.037 Uiso 1 1 calc R U . . .
C23 C 1.0401(7) 0.6372(4) 0.4230(4) 0.0319(12) Uani 1 1 d . . . . .
H23A H 0.9875 0.6001 0.4458 0.038 Uiso 1 1 calc R U . . .
H23B H 1.1483 0.6554 0.4507 0.038 Uiso 1 1 calc R U . . .
C18 C 0.7661(8) 0.9467(4) 0.5194(4) 0.0408(16) Uani 1 1 d . . . . .
H18 H 0.7096 0.9852 0.5167 0.049 Uiso 1 1 calc R U . . .
C22 C 1.0029(8) 0.7651(5) 0.5197(4) 0.0388(15) Uani 1 1 d . . . . .
H22A H 1.1098 0.7938 0.5496 0.047 Uiso 1 1 calc R U . . .
H22B H 0.9605 0.7274 0.5448 0.047 Uiso 1 1 calc R U . . .
C19 C 0.8845(9) 0.9689(5) 0.5844(4) 0.052(2) Uani 1 1 d . . . . .
H19 H 0.9127 1.0236 0.6273 0.062 Uiso 1 1 calc R U . . .
C21 C 0.9225(7) 0.8313(4) 0.5230(3) 0.0343(14) Uani 1 1 d . . . . .
C20 C 0.9647(9) 0.9103(5) 0.5875(4) 0.051(2) Uani 1 1 d . . . . .
H20 H 1.0464 0.9243 0.6329 0.061 Uiso 1 1 calc R U . . .
C32 C 0.4615(8) 0.5907(4) 0.4105(4) 0.0399(15) Uani 1 1 d . . . . .
H32A H 0.3962 0.5419 0.4159 0.048 Uiso 1 1 calc R U . . .
H32B H 0.4434 0.6440 0.4433 0.048 Uiso 1 1 calc R U . . .
C25 C 0.8445(7) 0.8017(4) 0.2754(4) 0.0320(12) Uani 1 1 d . . . . .
H25 H 0.9318 0.8317 0.3197 0.038 Uiso 1 1 calc R U . . .
C31 C 0.4188(7) 0.5794(4) 0.3234(4) 0.0341(13) Uani 1 1 d . . . . .
H31A H 0.4243 0.5228 0.2893 0.041 Uiso 1 1 calc R U . . .
H31B H 0.3148 0.5806 0.3070 0.041 Uiso 1 1 calc R U . . .
C26 C 0.8312(9) 0.8237(5) 0.2099(5) 0.0433(16) Uani 1 1 d . . . . .
H26 H 0.9074 0.8680 0.2090 0.052 Uiso 1 1 calc R U . . .
C30 C 0.5007(7) 0.6310(4) 0.2264(4) 0.0332(13) Uani 1 1 d . . . . .
H30A H 0.3990 0.6302 0.2009 0.040 Uiso 1 1 calc R U . . .
H30B H 0.5123 0.5738 0.1991 0.040 Uiso 1 1 calc R U . . .
C27 C 0.7027(11) 0.7789(6) 0.1451(5) 0.059(2) Uani 1 1 d . . . . .
H27 H 0.6908 0.7915 0.0986 0.071 Uiso 1 1 calc R U . . .
C29 C 0.6148(7) 0.6991(4) 0.2174(3) 0.0286(12) Uani 1 1 d . . . . .
C28 C 0.5934(10) 0.7163(5) 0.1491(4) 0.0483(18) Uani 1 1 d . . . . .
H28 H 0.5048 0.6854 0.1058 0.058 Uiso 1 1 calc R U . . .
Cl1 Cl 0.67634(15) 0.17924(8) 0.61659(9) 0.0288(3) Uani 1 1 d . . . . .
O1 O 0.6283(6) 0.2099(3) 0.6870(3) 0.0435(11) Uani 1 1 d . . . . .
O2 O 0.5892(5) 0.0917(3) 0.5676(3) 0.0346(10) Uani 1 1 d . . . . .
O3 O 0.8320(5) 0.1831(3) 0.6387(3) 0.0438(11) Uani 1 1 d . . . . .
O4 O 0.6564(6) 0.2321(3) 0.5723(3) 0.0440(12) Uani 1 1 d . . . . .
Cl2A Cl 0.0002(4) 0.1011(3) 0.2100(2) 0.0289(8) Uani 0.654(7) 1 d D U P A 1
O5A O -0.0709(17) 0.0193(7) 0.2119(7) 0.033(3) Uani 0.654(7) 1 d D U P A 1
O6A O 0.0262(11) 0.1690(6) 0.2863(5) 0.042(2) Uani 0.654(7) 1 d D U P A 1
O7A O 0.1379(8) 0.0994(6) 0.1911(6) 0.050(2) Uani 0.654(7) 1 d D U P A 1
O8A O -0.0994(9) 0.1167(5) 0.1498(4) 0.0430(18) Uani 0.654(7) 1 d D U P A 1
Cl2B Cl 0.0173(8) 0.0780(6) 0.1927(4) 0.0289(8) Uani 0.346(7) 1 d D U P A 2
O5B O -0.094(3) 0.0042(12) 0.1857(12) 0.028(5) Uani 0.346(7) 1 d D U P A 2
O6B O -0.0089(18) 0.1567(9) 0.2398(13) 0.045(4) Uani 0.346(7) 1 d D U P A 2
O7B O 0.1585(13) 0.0768(8) 0.2342(7) 0.032(3) Uani 0.346(7) 1 d D U P A 2
O8B O 0.0180(16) 0.0737(11) 0.1145(7) 0.049(4) Uani 0.346(7) 1 d D U P A 2
C34 C 0.8685(13) 0.1728(7) -0.0844(6) 0.052(3) Uani 0.711(12) 1 d D U P B 1
C35 C 0.9826(15) 0.1548(8) -0.0419(7) 0.061(3) Uani 0.711(12) 1 d D U P B 1
H35 H 0.9891 0.0978 -0.0599 0.073 Uiso 0.711(12) 1 calc R U P B 1
C36 C 1.0900(17) 0.2183(9) 0.0273(9) 0.063(3) Uani 0.711(12) 1 d D U P B 1
H36 H 1.1697 0.2047 0.0550 0.075 Uiso 0.711(12) 1 calc R U P B 1
C37 C 1.0782(13) 0.3028(8) 0.0554(6) 0.056(3) Uani 0.711(12) 1 d D U P B 1
H37 H 1.1513 0.3471 0.1014 0.067 Uiso 0.711(12) 1 calc R U P B 1
C38 C 0.9609(14) 0.3196(8) 0.0157(7) 0.057(3) Uani 0.711(12) 1 d D U P B 1
H38 H 0.9511 0.3758 0.0353 0.068 Uiso 0.711(12) 1 calc R U P B 1
C39 C 0.8529(13) 0.2551(7) -0.0541(6) 0.049(3) Uani 0.711(12) 1 d D U P B 1
H39 H 0.7702 0.2679 -0.0801 0.058 Uiso 0.711(12) 1 calc R U P B 1
N9B N 0.1039(15) 0.5301(9) 0.1352(11) 0.080(6) Uani 0.78(4) 1 d D U P C 2
C40B C 0.0481(16) 0.5844(10) 0.1436(11) 0.057(4) Uani 0.78(4) 1 d D U P C 2
C41 C -0.0194(10) 0.6530(6) 0.1603(5) 0.0531(19) Uani 1 1 d D U . . .
H41D H -0.0566 0.6608 0.1109 0.080 Uiso 0.78(4) 1 calc R U P C 2
H41E H 0.0549 0.7063 0.1999 0.080 Uiso 0.78(4) 1 calc R U P C 2
H41F H -0.1025 0.6384 0.1814 0.080 Uiso 0.78(4) 1 calc R U P C 2
H41A H -0.0337 0.6881 0.1293 0.080 Uiso 0.22(4) 1 calc R U P C 1
H41B H 0.0439 0.6900 0.2149 0.080 Uiso 0.22(4) 1 calc R U P C 1
H41C H -0.1164 0.6229 0.1621 0.080 Uiso 0.22(4) 1 calc R U P C 1
C49 C 0.9791(19) 0.2197(13) -0.0148(10) 0.056(5) Uani 0.289(12) 1 d DG U P B 2
C50 C 0.913(2) 0.2841(10) -0.0135(10) 0.050(5) Uani 0.289(12) 1 d DG U P B 2
H50 H 0.9527 0.3390 0.0296 0.060 Uiso 0.289(12) 1 calc R U P B 2
C51 C 0.788(2) 0.2683(12) -0.0755(12) 0.057(6) Uiso 0.289(12) 1 d DG U P B 2
H51 H 0.7424 0.3123 -0.0746 0.068 Uiso 0.289(12) 1 calc R U P B 2
C52 C 0.7293(19) 0.1881(14) -0.1387(10) 0.055(6) Uani 0.289(12) 1 d DG U P B 2
H52 H 0.6439 0.1773 -0.1810 0.066 Uiso 0.289(12) 1 calc R U P B 2
C33 C 0.796(3) 0.1237(11) -0.1399(11) 0.055(8) Uiso 0.289(12) 1 d DG U P B 2
H33 H 0.7557 0.0689 -0.1831 0.066 Uiso 0.289(12) 1 calc R U P B 2
C53 C 0.921(3) 0.1395(12) -0.0780(12) 0.058(6) Uani 0.289(12) 1 d DG U P B 2
H53 H 0.9660 0.0955 -0.0789 0.069 Uiso 0.289(12) 1 calc R U P B 2
C54 C 0.374(3) 0.5743(17) -0.0507(16) 0.086(7) Uani 0.5 1 d D U P . .
H54A H 0.3062 0.5356 -0.1040 0.129 Uiso 0.5 1 calc R U P D .
H54B H 0.4404 0.6228 -0.0548 0.129 Uiso 0.5 1 calc R U P . .
H54C H 0.3149 0.5958 -0.0151 0.129 Uiso 0.5 1 calc R U P . .
C44 C 0.7589(18) 0.1077(11) -0.1619(9) 0.078(5) Uani 0.711(12) 1 d D U P B 1
H44A H 0.7941 0.0574 -0.1809 0.118 Uiso 0.711(12) 1 calc R U P B 1
H44B H 0.7495 0.1331 -0.2019 0.118 Uiso 0.711(12) 1 calc R U P B 1
H44C H 0.6616 0.0902 -0.1535 0.118 Uiso 0.711(12) 1 calc R U P B 1
C0AA C 1.122(4) 0.243(3) 0.049(2) 0.070(11) Uiso 0.289(12) 1 d D U P B 2
H0AA H 1.2006 0.2833 0.0427 0.106 Uiso 0.289(12) 1 calc R U P B 2
H0AB H 1.1502 0.1904 0.0452 0.106 Uiso 0.289(12) 1 calc R U P B 2
H0AC H 1.1074 0.2688 0.1020 0.106 Uiso 0.289(12) 1 calc R U P B 2
N9A N 0.116(3) 0.5418(17) 0.099(3) 0.043(10) Uiso 0.22(4) 1 d D U P C 1
C40A C 0.052(7) 0.590(3) 0.123(4) 0.057(11) Uiso 0.22(4) 1 d D U P C 1
C43A_1 C 0.6585(19) 0.4536(14) 0.0499(14) 0.055(4) Uani 0.5 1 d D U P D -1
H43A_1 H 0.7276 0.4322 0.0758 0.066 Uiso 0.5 1 calc R U P D -1
C44A_1 C 0.5162(16) 0.4438(9) 0.0604(7) 0.049(3) Uani 0.5 1 d D U P D -1
H44A_1 H 0.4863 0.4124 0.0907 0.059 Uiso 0.5 1 calc R U P D -1
C45A_1 C 0.418(2) 0.480(2) 0.026(2) 0.055(4) Uani 0.5 1 d D U P D -1
H45A_1 H 0.3212 0.4732 0.0333 0.066 Uiso 0.5 1 calc R U P D -1
C46A_1 C 0.4638(18) 0.5264(10) -0.0175(8) 0.058(3) Uani 0.5 1 d D U P D -1
C47A_1 C 0.604(3) 0.533(3) -0.030(2) 0.064(5) Uani 0.5 1 d D U P D -1
H47A_1 H 0.6344 0.5649 -0.0601 0.077 Uiso 0.5 1 calc R U P D -1
C48A_1 C 0.6973(17) 0.4946(10) 0.0015(9) 0.064(4) Uani 0.5 1 d D U P D -1
H48A_1 H 0.7896 0.4962 -0.0102 0.076 Uiso 0.5 1 calc R U P D -1

loop_
_atom_site_aniso_label
_atom_site_aniso_U_11
_atom_site_aniso_U_22
_atom_site_aniso_U_33
_atom_site_aniso_U_23
_atom_site_aniso_U_13
_atom_site_aniso_U_12
Hg1 0.01997(16) 0.03184(15) 0.04421(16) 0.02056(11) 0.01220(10) 0.00842(10)
N1 0.029(3) 0.044(3) 0.026(2) 0.020(2) 0.014(2) 0.020(2)
C1 0.030(4) 0.048(4) 0.031(3) 0.010(3) 0.008(3) 0.013(3)
Zn1 0.0181(4) 0.0341(4) 0.0271(3) 0.0187(3) 0.0101(3) 0.0082(3)
Zn2 0.0154(4) 0.0250(3) 0.0252(3) 0.0069(3) 0.0029(3) 0.0047(3)
N2 0.022(3) 0.041(3) 0.052(3) 0.035(2) 0.021(2) 0.017(2)
C2 0.049(5) 0.067(5) 0.029(3) 0.011(3) 0.002(3) 0.029(4)
S1 0.0222(7) 0.0379(7) 0.0401(7) 0.0267(6) 0.0025(6) 0.0057(6)
S2 0.0216(7) 0.0333(7) 0.0343(6) 0.0177(5) 0.0078(5) 0.0118(5)
S3 0.0193(7) 0.0262(6) 0.0315(6) 0.0147(5) 0.0100(5) 0.0094(5)
N3 0.021(3) 0.035(2) 0.027(2) 0.0196(19) 0.0091(19) 0.0029(19)
C3 0.071(6) 0.066(5) 0.025(3) 0.014(3) 0.007(3) 0.029(5)
S4 0.0299(8) 0.0422(8) 0.0318(7) 0.0121(6) 0.0140(6) 0.0047(6)
N4 0.021(3) 0.039(3) 0.030(2) 0.016(2) 0.014(2) 0.009(2)
C4 0.086(7) 0.071(5) 0.039(4) 0.035(4) 0.039(4) 0.046(5)
N5 0.016(2) 0.027(2) 0.027(2) 0.0028(18) 0.0027(19) 0.0038(18)
C5 0.050(4) 0.045(3) 0.038(3) 0.029(3) 0.026(3) 0.032(3)
C6 0.047(4) 0.055(4) 0.047(4) 0.035(3) 0.027(3) 0.020(3)
N6 0.016(2) 0.032(2) 0.030(2) 0.0113(19) 0.0034(18) 0.0061(19)
N7 0.019(3) 0.027(2) 0.029(2) 0.0089(18) 0.0005(19) 0.0095(19)
C7 0.031(4) 0.041(3) 0.064(4) 0.037(3) 0.021(3) 0.015(3)
C8 0.017(3) 0.044(4) 0.065(4) 0.034(3) 0.008(3) 0.007(3)
N8 0.019(3) 0.022(2) 0.033(2) 0.0020(18) 0.0040(19) 0.0074(18)
C16 0.016(3) 0.034(3) 0.047(3) 0.014(3) 0.011(2) 0.007(2)
C9 0.021(3) 0.034(3) 0.031(3) 0.019(2) 0.011(2) 0.008(2)
C15 0.023(3) 0.038(3) 0.044(3) 0.015(3) 0.020(3) 0.012(2)
C10 0.023(3) 0.048(4) 0.052(4) 0.033(3) 0.012(3) 0.014(3)
C14 0.034(3) 0.044(3) 0.028(3) 0.021(2) 0.015(3) 0.010(3)
C11 0.035(4) 0.061(4) 0.064(4) 0.052(4) 0.021(3) 0.019(3)
C13 0.023(3) 0.046(3) 0.023(2) 0.020(2) 0.008(2) 0.005(2)
C12 0.036(4) 0.059(4) 0.045(3) 0.038(3) 0.021(3) 0.014(3)
C24 0.021(3) 0.032(3) 0.042(3) 0.020(2) 0.013(2) 0.013(2)
C17 0.023(3) 0.026(3) 0.032(3) 0.001(2) 0.008(2) 0.004(2)
C23 0.020(3) 0.042(3) 0.040(3) 0.023(3) 0.007(2) 0.012(2)
C18 0.034(4) 0.028(3) 0.046(3) -0.001(3) 0.020(3) 0.000(3)
C22 0.025(3) 0.055(4) 0.028(3) 0.014(3) -0.003(2) 0.008(3)
C19 0.037(4) 0.046(4) 0.040(3) -0.011(3) 0.008(3) -0.002(3)
C21 0.022(3) 0.044(3) 0.023(2) 0.004(2) 0.004(2) -0.001(3)
C20 0.029(4) 0.061(5) 0.030(3) -0.006(3) -0.004(3) -0.001(3)
C32 0.030(4) 0.035(3) 0.053(4) 0.010(3) 0.024(3) 0.006(3)
C25 0.028(3) 0.029(3) 0.037(3) 0.014(2) 0.003(2) 0.009(2)
C31 0.015(3) 0.030(3) 0.053(4) 0.010(3) 0.012(3) 0.006(2)
C26 0.047(4) 0.043(4) 0.056(4) 0.034(3) 0.017(3) 0.021(3)
C30 0.021(3) 0.031(3) 0.034(3) 0.005(2) 0.000(2) 0.004(2)
C27 0.069(6) 0.064(5) 0.042(4) 0.032(4) 0.000(4) 0.015(4)
C29 0.022(3) 0.027(3) 0.028(3) 0.003(2) -0.002(2) 0.012(2)
C28 0.049(5) 0.051(4) 0.037(3) 0.018(3) -0.005(3) 0.017(4)
Cl1 0.0203(7) 0.0216(6) 0.0417(7) 0.0114(5) 0.0069(5) 0.0046(5)
O1 0.042(3) 0.040(2) 0.041(2) 0.0030(19) 0.012(2) 0.021(2)
O2 0.034(3) 0.0215(19) 0.041(2) 0.0057(17) 0.0138(19) 0.0014(17)
O3 0.021(2) 0.045(3) 0.073(3) 0.033(2) 0.010(2) 0.010(2)
O4 0.031(3) 0.033(2) 0.069(3) 0.029(2) 0.006(2) 0.0067(19)
Cl2A 0.0250(13) 0.030(3) 0.0316(17) 0.0113(17) 0.0130(10) 0.0043(11)
O5A 0.038(5) 0.027(5) 0.033(7) 0.008(5) 0.014(5) 0.011(4)
O6A 0.048(5) 0.033(4) 0.037(4) 0.004(4) 0.019(4) 0.007(3)
O7A 0.021(4) 0.053(5) 0.064(5) 0.006(4) 0.022(4) 0.009(3)
O8A 0.042(5) 0.046(4) 0.045(4) 0.022(3) 0.013(3) 0.016(3)
Cl2B 0.0250(13) 0.030(3) 0.0316(17) 0.0113(17) 0.0130(10) 0.0043(11)
O5B 0.045(13) 0.022(9) 0.025(11) 0.010(8) 0.024(10) 0.012(7)
O6B 0.040(10) 0.012(7) 0.084(13) 0.007(8) 0.034(10) 0.015(6)
O7B 0.041(8) 0.041(7) 0.035(6) 0.027(5) 0.017(6) 0.024(6)
O8B 0.029(8) 0.084(11) 0.044(7) 0.045(7) 0.007(6) 0.009(7)
C34 0.046(6) 0.065(5) 0.053(5) 0.035(4) 0.016(4) 0.010(4)
C35 0.059(7) 0.069(6) 0.057(6) 0.032(5) 0.010(5) 0.020(5)
C36 0.059(7) 0.076(6) 0.055(6) 0.032(5) 0.014(5) 0.017(5)
C37 0.052(6) 0.074(6) 0.047(5) 0.031(4) 0.019(4) 0.011(5)
C38 0.052(6) 0.069(6) 0.058(6) 0.034(5) 0.025(4) 0.012(5)
C39 0.044(6) 0.067(5) 0.051(5) 0.039(4) 0.025(4) 0.013(4)
N9B 0.060(7) 0.086(7) 0.071(10) 0.005(6) 0.006(6) 0.037(6)
C40B 0.034(6) 0.073(6) 0.050(8) 0.009(5) 0.007(5) 0.015(5)
C41 0.047(5) 0.069(5) 0.064(5) 0.038(4) 0.034(4) 0.023(4)
C49 0.059(11) 0.075(9) 0.042(8) 0.034(7) 0.021(8) 0.016(8)
C50 0.042(12) 0.072(10) 0.050(12) 0.037(8) 0.029(9) 0.008(9)
C52 0.038(12) 0.083(14) 0.051(11) 0.039(10) 0.018(10) 0.006(11)
C53 0.058(15) 0.075(10) 0.049(10) 0.034(8) 0.019(10) 0.018(9)
C54 0.127(16) 0.064(15) 0.039(9) -0.001(9) -0.010(11) 0.043(13)
C44 0.059(10) 0.094(11) 0.061(8) 0.034(8) 0.009(8) -0.017(8)
C43A_1 0.065(8) 0.046(10) 0.036(7) 0.002(7) 0.007(6) 0.009(6)
C44A_1 0.072(8) 0.041(6) 0.024(5) 0.004(5) 0.011(5) 0.013(6)
C45A_1 0.078(9) 0.045(11) 0.030(8) 0.001(7) 0.008(7) 0.021(8)
C46A_1 0.084(9) 0.049(7) 0.024(5) 0.003(5) 0.001(5) 0.019(6)
C47A_1 0.089(9) 0.048(12) 0.034(9) 0.001(8) 0.008(6) 0.015(8)
C48A_1 0.079(9) 0.054(8) 0.037(6) 0.006(6) 0.010(6) 0.007(6)

loop_
_atom_type_symbol
_atom_type_description
_atom_type_scat_dispersion_real
_atom_type_scat_dispersion_imag
_atom_type_scat_source
C C 0.0181 0.0091 'International Tables Vol C Tables 4.2.6.8 and 6.1.1.4'
H H 0.0000 0.0000 'International Tables Vol C Tables 4.2.6.8 and 6.1.1.4'
Cl Cl 0.3639 0.7018 'International Tables Vol C Tables 4.2.6.8 and 6.1.1.4'
Hg Hg -4.2923 7.6849 'International Tables Vol C Tables 4.2.6.8 and 6.1.1.4'
N N 0.0311 0.0180 'International Tables Vol C Tables 4.2.6.8 and 6.1.1.4'
O O 0.0492 0.0322 'International Tables Vol C Tables 4.2.6.8 and 6.1.1.4'
S S 0.3331 0.5567 'International Tables Vol C Tables 4.2.6.8 and 6.1.1.4'
Zn Zn -1.5491 0.6778 'International Tables Vol C Tables 4.2.6.8 and 6.1.1.4'

loop_
_geom_angle_atom_site_label_1
_geom_angle_atom_site_label_2
_geom_angle_atom_site_label_3
_geom_angle
S4 Hg1 S1 121.35(5)
S4 Hg1 S3 95.17(5)
S1 Hg1 S3 121.02(5)
S4 Hg1 S2 123.99(5)
S1 Hg1 S2 95.18(5)
S3 Hg1 S2 100.25(4)
C5 N1 C1 119.4(6)
C5 N1 Zn1 113.6(5)
C1 N1 Zn1 126.5(4)
N1 C1 C2 121.6(7)
N1 C1 H1 119.2
C2 C1 H1 119.2
N2 Zn1 N4 175.37(19)
N2 Zn1 N3 101.66(18)
N4 Zn1 N3 74.83(19)
N2 Zn1 N1 75.0(2)
N4 Zn1 N1 107.6(2)
N3 Zn1 N1 87.81(19)
N2 Zn1 S2 101.57(13)
N4 Zn1 S2 82.33(14)
N3 Zn1 S2 155.63(14)
N1 Zn1 S2 91.15(13)
N2 Zn1 S1 81.73(16)
N4 Zn1 S1 95.53(14)
N3 Zn1 S1 95.62(13)
N1 Zn1 S1 156.65(14)
S2 Zn1 S1 94.92(5)
N8 Zn2 N6 175.59(19)
N8 Zn2 N5 102.41(18)
N6 Zn2 N5 75.16(19)
N8 Zn2 N7 74.49(19)
N6 Zn2 N7 108.83(19)
N5 Zn2 N7 86.85(18)
N8 Zn2 S3 100.60(12)
N6 Zn2 S3 82.38(13)
N5 Zn2 S3 155.61(14)
N7 Zn2 S3 91.58(12)
N8 Zn2 S4 82.10(15)
N6 Zn2 S4 94.48(14)
N5 Zn2 S4 96.86(14)
N7 Zn2 S4 156.54(14)
S3 Zn2 S4 94.22(5)
C7 N2 C6 112.3(5)
C7 N2 Zn1 115.6(4)
C6 N2 Zn1 108.1(4)
C7 N2 H2 106.8
C6 N2 H2 106.8
Zn1 N2 H2 106.8
C3 C2 C1 119.0(8)
C3 C2 H2A 120.5
C1 C2 H2A 120.5
C8 S1 Hg1 103.4(2)
C8 S1 Zn1 94.9(2)
Hg1 S1 Zn1 85.16(4)
C16 S2 Zn1 95.5(2)
C16 S2 Hg1 102.9(2)
Zn1 S2 Hg1 84.37(4)
C24 S3 Zn2 95.40(19)
C24 S3 Hg1 102.70(19)
Zn2 S3 Hg1 84.86(4)
C13 N3 C9 118.7(5)
C13 N3 Zn1 115.0(4)
C9 N3 Zn1 126.2(4)
C2 C3 C4 119.5(7)
C2 C3 H3 120.3
C4 C3 H3 120.3
C32 S4 Hg1 102.8(2)
C32 S4 Zn2 94.4(2)
Hg1 S4 Zn2 84.86(5)
C15 N4 C14 114.6(5)
C15 N4 Zn1 112.7(4)
C14 N4 Zn1 107.0(4)
C15 N4 H4 107.4
C14 N4 H4 107.4
Zn1 N4 H4 107.4
C3 C4 C5 119.1(7)
C3 C4 H4A 120.4
C5 C4 H4A 120.4
C21 N5 C17 119.2(5)
C21 N5 Zn2 114.4(4)
C17 N5 Zn2 126.4(4)
N1 C5 C4 121.4(7)
N1 C5 C6 116.9(6)
C4 C5 C6 121.7(7)
N2 C6 C5 110.3(5)
N2 C6 H6A 109.6
C5 C6 H6A 109.6
N2 C6 H6B 109.6
C5 C6 H6B 109.6
H6A C6 H6B 108.1
C23 N6 C22 114.2(5)
C23 N6 Zn2 112.4(4)
C22 N6 Zn2 107.1(4)
C23 N6 H6 107.6
C22 N6 H6 107.6
Zn2 N6 H6 107.6
C29 N7 C25 118.4(5)
C29 N7 Zn2 112.8(4)
C25 N7 Zn2 128.2(4)
N2 C7 C8 110.8(5)
N2 C7 H7A 109.5
C8 C7 H7A 109.5
N2 C7 H7B 109.5
C8 C7 H7B 109.5
H7A C7 H7B 108.1
C7 C8 S1 113.7(5)
C7 C8 H8A 108.8
S1 C8 H8A 108.8
C7 C8 H8B 108.8
S1 C8 H8B 108.8
H8A C8 H8B 107.7
C30 N8 C31 112.3(5)
C30 N8 Zn2 107.5(4)
C31 N8 Zn2 116.5(4)
C30 N8 H8 106.7
C31 N8 H8 106.7
Zn2 N8 H8 106.7
C15 C16 S2 112.7(4)
C15 C16 H16A 109.0
S2 C16 H16A 109.0
C15 C16 H16B 109.0
S2 C16 H16B 109.0
H16A C16 H16B 107.8
N3 C9 C10 122.9(5)
N3 C9 H9 118.6
C10 C9 H9 118.6
N4 C15 C16 109.4(5)
N4 C15 H15A 109.8
C16 C15 H15A 109.8
N4 C15 H15B 109.8
C16 C15 H15B 109.8
H15A C15 H15B 108.2
C11 C10 C9 117.9(6)
C11 C10 H10 121.1
C9 C10 H10 121.1
N4 C14 C13 108.5(5)
N4 C14 H14A 110.0
C13 C14 H14A 110.0
N4 C14 H14B 110.0
C13 C14 H14B 110.0
H14A C14 H14B 108.4
C12 C11 C10 119.5(6)
C12 C11 H11 120.3
C10 C11 H11 120.3
N3 C13 C12 121.5(6)
N3 C13 C14 114.9(5)
C12 C13 C14 123.5(5)
C11 C12 C13 119.5(6)
C11 C12 H12 120.2
C13 C12 H12 120.2
C23 C24 S3 113.5(4)
C23 C24 H24A 108.9
S3 C24 H24A 108.9
C23 C24 H24B 108.9
S3 C24 H24B 108.9
H24A C24 H24B 107.7
N5 C17 C18 122.2(6)
N5 C17 H17 118.9
C18 C17 H17 118.9
N6 C23 C24 108.8(5)
N6 C23 H23A 109.9
C24 C23 H23A 109.9
N6 C23 H23B 109.9
C24 C23 H23B 109.9
H23A C23 H23B 108.3
C19 C18 C17 119.0(7)
C19 C18 H18 120.5
C17 C18 H18 120.5
N6 C22 C21 109.1(5)
N6 C22 H22A 109.9
C21 C22 H22A 109.9
N6 C22 H22B 109.9
C21 C22 H22B 109.9
H22A C22 H22B 108.3
C18 C19 C20 119.4(6)
C18 C19 H19 120.3
C20 C19 H19 120.3
N5 C21 C20 121.1(7)
N5 C21 C22 115.8(5)
C20 C21 C22 123.0(6)
C21 C20 C19 119.0(7)
C21 C20 H20 120.5
C19 C20 H20 120.5
C31 C32 S4 113.6(4)
C31 C32 H32A 108.8
S4 C32 H32A 108.8
C31 C32 H32B 108.8
S4 C32 H32B 108.8
H32A C32 H32B 107.7
N7 C25 C26 122.8(6)
N7 C25 H25 118.6
C26 C25 H25 118.6
N8 C31 C32 110.8(5)
N8 C31 H31A 109.5
C32 C31 H31A 109.5
N8 C31 H31B 109.5
C32 C31 H31B 109.5
H31A C31 H31B 108.1
C25 C26 C27 118.0(7)
C25 C26 H26 121.0
C27 C26 H26 121.0
N8 C30 C29 110.2(5)
N8 C30 H30A 109.6
C29 C30 H30A 109.6
N8 C30 H30B 109.6
C29 C30 H30B 109.6
H30A C30 H30B 108.1
C28 C27 C26 119.4(7)
C28 C27 H27 120.3
C26 C27 H27 120.3
N7 C29 C28 122.5(7)
N7 C29 C30 115.3(5)
C28 C29 C30 122.1(6)
C27 C28 C29 118.9(7)
C27 C28 H28 120.6
C29 C28 H28 120.6
O2 Cl1 O4 109.6(3)
O2 Cl1 O1 109.6(3)
O4 Cl1 O1 109.0(3)
O2 Cl1 O3 108.8(3)
O4 Cl1 O3 109.4(3)
O1 Cl1 O3 110.4(3)
O7A Cl2A O6A 110.6(5)
O7A Cl2A O5A 109.9(8)
O6A Cl2A O5A 109.4(6)
O7A Cl2A O8A 109.7(6)
O6A Cl2A O8A 107.9(6)
O5A Cl2A O8A 109.2(7)
O7B Cl2B O8B 109.7(9)
O7B Cl2B O5B 108.0(13)
O8B Cl2B O5B 109.3(11)
O7B Cl2B O6B 107.6(10)
O8B Cl2B O6B 111.6(13)
O5B Cl2B O6B 110.6(13)
C35 C34 C39 118.6(10)
C35 C34 C44 122.8(12)
C39 C34 C44 118.6(12)
C34 C35 C36 121.9(11)
C34 C35 H35 119.1
C36 C35 H35 119.1
C35 C36 C37 119.2(11)
C35 C36 H36 120.4
C37 C36 H36 120.4
C38 C37 C36 118.9(11)
C38 C37 H37 120.5
C36 C37 H37 120.5
C37 C38 C39 121.5(11)
C37 C38 H38 119.2
C39 C38 H38 119.2
C34 C39 C38 119.7(10)
C34 C39 H39 120.2
C38 C39 H39 120.2
N9B C40B C41 175.6(16)
C40B C41 H41D 109.5
C40B C41 H41E 109.5
H41D C41 H41E 109.5
C40B C41 H41F 109.5
H41D C41 H41F 109.5
H41E C41 H41F 109.5
C40A C41 H41A 109.5
C40A C41 H41B 109.5
H41A C41 H41B 109.5
C40A C41 H41C 109.5
H41A C41 H41C 109.5
H41B C41 H41C 109.5
C50 C49 C53 120.0
C50 C49 C0AA 117.8(16)
C53 C49 C0AA 121.9(16)
C49 C50 C51 120.0
C49 C50 H50 120.0
C51 C50 H50 120.0
C52 C51 C50 120.0
C52 C51 H51 120.0
C50 C51 H51 120.0
C33 C52 C51 120.0
C33 C52 H52 120.0
C51 C52 H52 120.0
C52 C33 C53 120.0
C52 C33 H33 120.0
C53 C33 H33 120.0
C33 C53 C49 120.0
C33 C53 H53 120.0
C49 C53 H53 120.0
C46A_1 C54 H54A 109.5
C46A_1 C54 H54B 109.5
H54A C54 H54B 109.5
C46A_1 C54 H54C 109.5
H54A C54 H54C 109.5
H54B C54 H54C 109.5
C34 C44 H44A 109.5
C34 C44 H44B 109.5
H44A C44 H44B 109.5
C34 C44 H44C 109.5
H44A C44 H44C 109.5
H44B C44 H44C 109.5
C49 C0AA H0AA 109.5
C49 C0AA H0AB 109.5
H0AA C0AA H0AB 109.5
C49 C0AA H0AC 109.5
H0AA C0AA H0AC 109.5
H0AB C0AA H0AC 109.5
N9A C40A C41 174(6)
C48A_1 C43A_1 C44A_1 119.3(11)
C48A_1 C43A_1 H43A_1 120.3
C44A_1 C43A_1 H43A_1 120.3
C45A_1 C44A_1 C43A_1 120.4(11)
C45A_1 C44A_1 H44A_1 119.8
C43A_1 C44A_1 H44A_1 119.8
C46A_1 C45A_1 C44A_1 119.1(11)
C46A_1 C45A_1 H45A_1 120.4
C44A_1 C45A_1 H45A_1 120.4
C47A_1 C46A_1 C45A_1 120.2(11)
C47A_1 C46A_1 C54 115.9(15)
C45A_1 C46A_1 C54 123.9(15)
C48A_1 C47A_1 C46A_1 120.0(11)
C48A_1 C47A_1 H47A_1 120.0
C46A_1 C47A_1 H47A_1 120.0
C43A_1 C48A_1 C47A_1 120.7(12)
C43A_1 C48A_1 H48A_1 119.6
C47A_1 C48A_1 H48A_1 119.6

loop_
_geom_bond_atom_site_label_1
_geom_bond_atom_site_label_2
_geom_bond_distance
Hg1 S4 2.5040(15)
Hg1 S1 2.5075(14)
Hg1 S3 2.5695(13)
Hg1 S2 2.5727(14)
N1 C5 1.321(8)
N1 C1 1.347(9)
N1 Zn1 2.214(5)
C1 C2 1.403(9)
C1 H1 0.9500
Zn1 N2 2.174(5)
Zn1 N4 2.178(5)
Zn1 N3 2.192(5)
Zn1 S2 2.5323(15)
Zn1 S1 2.5589(16)
Zn2 N8 2.150(5)
Zn2 N6 2.171(5)
Zn2 N5 2.190(5)
Zn2 N7 2.233(5)
Zn2 S3 2.5236(14)
Zn2 S4 2.5888(17)
N2 C7 1.462(9)
N2 C6 1.467(9)
N2 H2 1.0000
C2 C3 1.347(13)
C2 H2A 0.9500
S1 C8 1.836(7)
S2 C16 1.830(6)
S3 C24 1.827(6)
N3 C13 1.339(7)
N3 C9 1.341(8)
C3 C4 1.388(14)
C3 H3 0.9500
S4 C32 1.823(7)
N4 C15 1.472(8)
N4 C14 1.475(8)
N4 H4 1.0000
C4 C5 1.396(11)
C4 H4A 0.9500
N5 C21 1.338(8)
N5 C17 1.354(8)
C5 C6 1.509(11)
C6 H6A 0.9900
C6 H6B 0.9900
N6 C23 1.473(8)
N6 C22 1.481(8)
N6 H6 1.0000
N7 C29 1.338(7)
N7 C25 1.342(8)
C7 C8 1.498(10)
C7 H7A 0.9900
C7 H7B 0.9900
C8 H8A 0.9900
C8 H8B 0.9900
N8 C30 1.468(8)
N8 C31 1.487(8)
N8 H8 1.0000
C16 C15 1.522(9)
C16 H16A 0.9900
C16 H16B 0.9900
C9 C10 1.396(9)
C9 H9 0.9500
C15 H15A 0.9900
C15 H15B 0.9900
C10 C11 1.385(10)
C10 H10 0.9500
C14 C13 1.506(9)
C14 H14A 0.9900
C14 H14B 0.9900
C11 C12 1.372(11)
C11 H11 0.9500
C13 C12 1.397(9)
C12 H12 0.9500
C24 C23 1.515(9)
C24 H24A 0.9900
C24 H24B 0.9900
C17 C18 1.383(8)
C17 H17 0.9500
C23 H23A 0.9900
C23 H23B 0.9900
C18 C19 1.360(12)
C18 H18 0.9500
C22 C21 1.500(10)
C22 H22A 0.9900
C22 H22B 0.9900
C19 C20 1.403(13)
C19 H19 0.9500
C21 C20 1.392(9)
C20 H20 0.9500
C32 C31 1.519(10)
C32 H32A 0.9900
C32 H32B 0.9900
C25 C26 1.383(9)
C25 H25 0.9500
C31 H31A 0.9900
C31 H31B 0.9900
C26 C27 1.395(12)
C26 H26 0.9500
C30 C29 1.512(9)
C30 H30A 0.9900
C30 H30B 0.9900
C27 C28 1.376(13)
C27 H27 0.9500
C29 C28 1.383(10)
C28 H28 0.9500
Cl1 O2 1.435(4)
Cl1 O4 1.439(5)
Cl1 O1 1.441(5)
Cl1 O3 1.448(5)
Cl2A O7A 1.437(7)
Cl2A O6A 1.437(8)
Cl2A O5A 1.452(11)
Cl2A O8A 1.456(8)
Cl2B O7B 1.426(12)
Cl2B O8B 1.428(12)
Cl2B O5B 1.435(15)
Cl2B O6B 1.452(12)
C34 C35 1.371(13)
C34 C39 1.396(13)
C34 C44 1.500(14)
C35 C36 1.403(14)
C35 H35 0.9500
C36 C37 1.415(14)
C36 H36 0.9500
C37 C38 1.357(13)
C37 H37 0.9500
C38 C39 1.416(14)
C38 H38 0.9500
C39 H39 0.9500
N9B C40B 1.157(12)
C40B C41 1.440(12)
C41 C40A 1.454(17)
C41 H41D 0.9800
C41 H41E 0.9800
C41 H41F 0.9800
C41 H41A 0.9800
C41 H41B 0.9800
C41 H41C 0.9800
C49 C50 1.3900
C49 C53 1.3900
C49 C0AA 1.500(17)
C50 C51 1.3900
C50 H50 0.9500
C51 C52 1.3900
C51 H51 0.9500
C52 C33 1.3900
C52 H52 0.9500
C33 C53 1.3900
C33 H33 0.9500
C53 H53 0.9500
C54 C46A_1 1.499(15)
C54 H54A 0.9800
C54 H54B 0.9800
C54 H54C 0.9800
C44 H44A 0.9800
C44 H44B 0.9800
C44 H44C 0.9800
C0AA H0AA 0.9800
C0AA H0AB 0.9800
C0AA H0AC 0.9800
N9A C40A 1.164(17)
C43A_1 C48A_1 1.380(11)
C43A_1 C44A_1 1.400(11)
C43A_1 H43A_1 0.9500
C44A_1 C45A_1 1.398(11)
C44A_1 H44A_1 0.9500
C45A_1 C46A_1 1.394(11)
C45A_1 H45A_1 0.9500
C46A_1 C47A_1 1.393(11)
C47A_1 C48A_1 1.382(11)
C47A_1 H47A_1 0.9500
C48A_1 H48A_1 0.9500

loop_
_geom_hbond_atom_site_label_D
_geom_hbond_atom_site_label_H
_geom_hbond_atom_site_label_A
_geom_hbond_distance_DH
_geom_hbond_distance_HA
_geom_hbond_distance_DA
_geom_hbond_angle_DHA
_geom_hbond_site_symmetry_A
C1 H1 O7A 0.95 2.19 3.024(10) 146.1 .
C1 H1 O7B 0.95 2.61 3.537(14) 166.1 .
N2 H2 O6A 1.00 2.66 3.516(11) 143.6 1_655
N2 H2 O8A 1.00 2.07 2.980(9) 149.6 1_655
N2 H2 O6B 1.00 2.20 3.132(17) 153.5 1_655
C2 H2A O8A 0.95 2.59 3.272(11) 128.7 2
C2 H2A O8B 0.95 2.45 3.279(17) 146.3 2
N4 H4 Cl2A 1.00 2.96 3.861(6) 151.2 .
N4 H4 O7A 1.00 2.03 3.024(10) 173.6 .
N4 H4 O7B 1.00 2.01 2.949(14) 156.1 .
N6 H6 Cl1 1.00 2.93 3.843(5) 151.9 2_766
N6 H6 O3 1.00 2.08 3.071(7) 173.6 2_766
C7 H7A S3 0.99 2.90 3.855(7) 162.1 .
C8 H8B O6A 0.99 2.50 3.390(12) 149.1 1_655
N8 H8 Cl1 1.00 2.88 3.854(5) 163.7 2_666
N8 H8 O1 1.00 2.18 3.072(7) 147.9 2_666
N8 H8 O4 1.00 2.57 3.417(7) 142.3 2_666
C9 H9 Cl2A 0.95 2.88 3.589(7) 132.8 1_655
C9 H9 O5A 0.95 2.64 3.183(18) 116.7 1_655
C9 H9 O8A 0.95 2.59 3.501(10) 160.4 1_655
C17 H17 Cl1 0.95 2.95 3.671(7) 133.2 2_666
C23 H23B O4 0.99 2.62 3.260(8) 122.7 2_766
C18 H18 O2 0.95 2.40 3.293(8) 156.0 1_565
C20 H20 O6A 0.95 2.63 3.086(13) 109.7 2_666
C32 H32B O4 0.99 2.60 3.422(8) 140.4 2_666
C25 H25 O3 0.95 2.34 3.104(8) 137.3 2_766
C31 H31A S2 0.99 2.89 3.854(6) 166.3 .
C26 H26 O5A 0.95 2.57 3.307(13) 135.0 1_665
C26 H26 O5B 0.95 2.54 3.26(2) 132.8 1_665

loop_
_geom_torsion_atom_site_label_1
_geom_torsion_atom_site_label_2
_geom_torsion_atom_site_label_3
_geom_torsion_atom_site_label_4
_geom_torsion
C5 N1 C1 C2 -0.8(10)
Zn1 N1 C1 C2 170.1(5)
N1 C1 C2 C3 -0.3(12)
C1 C2 C3 C4 2.0(13)
C2 C3 C4 C5 -2.6(13)
C1 N1 C5 C4 0.3(9)
Zn1 N1 C5 C4 -171.8(5)
C1 N1 C5 C6 179.5(6)
Zn1 N1 C5 C6 7.5(7)
C3 C4 C5 N1 1.4(11)
C3 C4 C5 C6 -177.8(7)
C7 N2 C6 C5 -170.0(5)
Zn1 N2 C6 C5 -41.3(6)
N1 C5 C6 N2 22.9(8)
C4 C5 C6 N2 -157.8(6)
C6 N2 C7 C8 172.6(6)
Zn1 N2 C7 C8 47.9(6)
N2 C7 C8 S1 -55.3(7)
Hg1 S1 C8 C7 -52.8(5)
Zn1 S1 C8 C7 33.4(5)
Zn1 S2 C16 C15 31.6(4)
Hg1 S2 C16 C15 -53.8(5)
C13 N3 C9 C10 -0.3(9)
Zn1 N3 C9 C10 -176.2(5)
C14 N4 C15 C16 176.8(5)
Zn1 N4 C15 C16 54.2(6)
S2 C16 C15 N4 -58.1(6)
N3 C9 C10 C11 -0.2(10)
C15 N4 C14 C13 -173.2(5)
Zn1 N4 C14 C13 -47.6(5)
C9 C10 C11 C12 0.0(11)
C9 N3 C13 C12 1.0(9)
Zn1 N3 C13 C12 177.4(5)
C9 N3 C13 C14 -178.5(5)
Zn1 N3 C13 C14 -2.1(7)
N4 C14 C13 N3 33.6(7)
N4 C14 C13 C12 -145.9(6)
C10 C11 C12 C13 0.7(11)
N3 C13 C12 C11 -1.2(10)
C14 C13 C12 C11 178.3(7)
Zn2 S3 C24 C23 30.1(4)
Hg1 S3 C24 C23 -55.9(4)
C21 N5 C17 C18 -3.3(9)
Zn2 N5 C17 C18 177.8(5)
C22 N6 C23 C24 177.3(5)
Zn2 N6 C23 C24 55.0(5)
S3 C24 C23 N6 -57.3(6)
N5 C17 C18 C19 2.0(11)
C23 N6 C22 C21 -170.6(5)
Zn2 N6 C22 C21 -45.5(6)
C17 C18 C19 C20 -1.0(12)
C17 N5 C21 C20 3.5(10)
Zn2 N5 C21 C20 -177.4(6)
C17 N5 C21 C22 -177.6(6)
Zn2 N5 C21 C22 1.5(7)
N6 C22 C21 N5 29.8(8)
N6 C22 C21 C20 -151.3(7)
N5 C21 C20 C19 -2.5(12)
C22 C21 C20 C19 178.6(7)
C18 C19 C20 C21 1.2(13)
Hg1 S4 C32 C31 -50.0(5)
Zn2 S4 C32 C31 35.7(5)
C29 N7 C25 C26 -1.7(9)
Zn2 N7 C25 C26 169.0(5)
C30 N8 C31 C32 169.1(5)
Zn2 N8 C31 C32 44.6(6)
S4 C32 C31 N8 -55.2(6)
N7 C25 C26 C27 -0.2(11)
C31 N8 C30 C29 -175.1(5)
Zn2 N8 C30 C29 -45.7(5)
C25 C26 C27 C28 1.3(13)
C25 N7 C29 C28 2.6(9)
Zn2 N7 C29 C28 -169.4(5)
C25 N7 C29 C30 -179.2(5)
Zn2 N7 C29 C30 8.7(6)
N8 C30 C29 N7 24.4(7)
N8 C30 C29 C28 -157.4(6)
C26 C27 C28 C29 -0.5(13)
N7 C29 C28 C27 -1.6(11)
C30 C29 C28 C27 -179.6(7)
C39 C34 C35 C36 -5(2)
C44 C34 C35 C36 175.4(14)
C34 C35 C36 C37 2(2)
C35 C36 C37 C38 2(2)
C36 C37 C38 C39 -1.7(19)
C35 C34 C39 C38 5.0(18)
C44 C34 C39 C38 -175.4(12)
C37 C38 C39 C34 -1.7(19)
C53 C49 C50 C51 0.0
C0AA C49 C50 C51 174(3)
C49 C50 C51 C52 0.0
C50 C51 C52 C33 0.0
C51 C52 C33 C53 0.0
C52 C33 C53 C49 0.0
C50 C49 C53 C33 0.0
C0AA C49 C53 C33 -174(3)
C48A_1 C43A_1 C44A_1 C45A_1 -4(4)
C43A_1 C44A_1 C45A_1 C46A_1 0(5)
C44A_1 C45A_1 C46A_1 C47A_1 3(6)
C44A_1 C45A_1 C46A_1 C54 -175(2)
C45A_1 C46A_1 C47A_1 C48A_1 0(7)
C54 C46A_1 C47A_1 C48A_1 177(3)
C44A_1 C43A_1 C48A_1 C47A_1 6(4)
C46A_1 C47A_1 C48A_1 C43A_1 -4(5)
